data_7054748
loop_
_publ_author_name
'Adamczyk-Wo\'zniak, Agnieszka'
'Czerwi\'nska, Karolina'
'Madura, Izabela D.'
'Matuszewska, Alicja'
'Sporzy\'nski, Andrzej'
'\.Zubrowska-Zembrzuska, Anna'

_publ_section_title
;
 Piperazine derivatives of boronic acids -- potential bifunctional
 biologically active compounds
;
_journal_issue 6
_journal_name_full 'New J. Chem.'
_journal_page_first 4308
_journal_paper_doi 10.1039/C5NJ00084J
_journal_volume 39
_journal_year 2015
_chemical_formula_moiety 'C18 H23 B N2 O3'
_chemical_formula_sum 'C18 H23 B N2 O3'
_chemical_formula_weight 326.19
_chemical_name_systematic
;
2-((4-(2-methoxyphenyl)piperazin-1-yl)methyl)phenylboronic acid 
;
_space_group_crystal_system monoclinic
_space_group_IT_number 15
_space_group_name_Hall '-I 2ya'
_space_group_name_H-M_alt 'I 1 2/a 1'
_symmetry_space_group_name_Hall '-I 2ya'
_symmetry_space_group_name_H-M 'I 1 2/a 1'
_atom_sites_solution_hydrogens geom
_atom_sites_solution_primary direct
_atom_sites_solution_secondary difmap
_audit_creation_method
;
Olex2 1.2-beta
(compiled 2013.12.10 svn.r2850 for OlexSys, GUI svn.r4736)
;
_audit_update_record
;
2014-12-17 deposited with the CCDC.
2015-03-17 downloaded from the CCDC.
;
_cell_angle_alpha 90.00
_cell_angle_beta 96.000(3)
_cell_angle_gamma 90.00
_cell_formula_units_Z 8
_cell_length_a 12.1978(3)
_cell_length_b 19.2053(5)
_cell_length_c 15.5424(4)
_cell_measurement_reflns_used 5733
_cell_measurement_temperature 100(2)
_cell_measurement_theta_max 66.9880
_cell_measurement_theta_min 4.2880
_cell_volume 3621.05(16)
_computing_cell_refinement
;
CrysAlisPro, Agilent Technologies,
Version 1.171.36.28 (release 01-02-2013 CrysAlis171 .NET)
(compiled Feb  1 2013,16:14:44)
;
_computing_data_collection
;
CrysAlisPro, Agilent Technologies,
Version 1.171.36.28 (release 01-02-2013 CrysAlis171 .NET)
(compiled Feb  1 2013,16:14:44)
;
_computing_data_reduction
;
CrysAlisPro, Agilent Technologies,
Version 1.171.36.28 (release 01-02-2013 CrysAlis171 .NET)
(compiled Feb  1 2013,16:14:44)
;
_computing_molecular_graphics
;
K. Brandenburg Diamond - Crystal and Molecular Structure Visualization,
 Version  3.2i; Crystal Impact GbR: Bonn, Germany.
Ortep-3 for Windows: L. J. Farrugia, J. Appl. Cryst (1997), 30, 565
;
_computing_publication_material
;
O. V. Dolomanov, L. J. Bourhis, R. J. Gildea, J. A. K. Howard and H. Puschmann,
OLEX2: a complete structure solution, refinement and analysis program.
J. Appl. Cryst. (2009). 42, 339-341.
L. Spek Single-crystal structure validation with the program PLATON J. Appl.
Crystallogr. 36 (2003) 7-13.
;
_computing_structure_refinement
;
SHELX, G.M. Sheldrick, Acta Cryst.
(2008). A64, 112-122
;
_computing_structure_solution
;
SHELX, G.M. Sheldrick, Acta Cryst.
(2008). A64, 112-122
;
_diffrn_ambient_temperature 100.15
_diffrn_detector_area_resol_mean 10.3347
_diffrn_measured_fraction_theta_full 0.9946
_diffrn_measured_fraction_theta_max 0.9946
_diffrn_measurement_details
;
  1 omega   29.00  111.00   1.0000    1.5000
omega____ theta____ kappa____ phi______ frames
    -       40.9333   37.0000  -60.0000 82

  2 omega   57.00   84.00   1.0000    1.5000
omega____ theta____ kappa____ phi______ frames
    -       40.9333 -125.0000  120.0000 27

  3 omega   27.00  116.00   1.0000    1.5000
omega____ theta____ kappa____ phi______ frames
    -       40.9333   37.0000   30.0000 89

  4 omega -113.00  -87.00   1.0000    4.5000
omega____ theta____ kappa____ phi______ frames
    -      -90.0000  125.0000 -180.0000 26

  5 omega   20.00   52.00   1.0000    4.5000
omega____ theta____ kappa____ phi______ frames
    -       93.5000  -53.0000   70.0000 32

  6 omega   62.00   88.00   1.0000    4.5000
omega____ theta____ kappa____ phi______ frames
    -       93.5000  -53.0000   70.0000 26

  7 omega   88.00  132.00   1.0000    4.5000
omega____ theta____ kappa____ phi______ frames
    -       93.5000  -92.0000  -49.0000 44

  8 omega  122.00  177.00   1.0000    4.5000
omega____ theta____ kappa____ phi______ frames
    -       93.5000   15.0000   30.0000 55

  9 omega   90.00  131.00   1.0000    4.5000
omega____ theta____ kappa____ phi______ frames
    -       93.5000  -88.0000 -127.0000 41

 10 omega   25.00   72.00   1.0000    4.5000
omega____ theta____ kappa____ phi______ frames
    -       93.5000  -45.0000 -150.0000 47

 11 omega  128.00  168.00   1.0000    4.5000
omega____ theta____ kappa____ phi______ frames
    -       93.5000  125.0000  120.0000 40

 12 omega   65.00  166.00   1.0000    4.5000
omega____ theta____ kappa____ phi______ frames
    -       93.5000   77.0000  -30.0000 101

 13 omega   27.00   67.00   1.0000    4.5000
omega____ theta____ kappa____ phi______ frames
    -       93.5000  -45.0000   30.0000 40

 14 omega   51.00   93.00   1.0000    4.5000
omega____ theta____ kappa____ phi______ frames
    -       93.5000  -57.0000 -140.0000 42

 15 omega   59.00  112.00   1.0000    4.5000
omega____ theta____ kappa____ phi______ frames
    -       93.5000  -77.0000 -180.0000 53

 16 omega   34.00   61.00   1.0000    4.5000
omega____ theta____ kappa____ phi______ frames
    -       93.5000  -45.0000   90.0000 27

 17 omega   55.00  164.00   1.0000    4.5000
omega____ theta____ kappa____ phi______ frames
    -       93.5000    0.0000  -30.0000 109

 18 omega   72.00   99.00   1.0000    4.5000
omega____ theta____ kappa____ phi______ frames
    -       93.5000   15.0000   30.0000 27

 19 omega    9.00   47.00   1.0000    4.5000
omega____ theta____ kappa____ phi______ frames
    -       93.5000  -88.0000 -127.0000 38

 20 omega   32.00   59.00   1.0000    4.5000
omega____ theta____ kappa____ phi______ frames
    -       93.5000  -45.0000  -60.0000 27

 21 omega   10.00   41.00   1.0000    4.5000
omega____ theta____ kappa____ phi______ frames
    -       93.5000  -92.0000  -49.0000 31

 22 omega   96.00  130.00   1.0000    4.5000
omega____ theta____ kappa____ phi______ frames
    -       93.5000  -90.0000 -162.0000 34

 23 omega   15.00  115.00   1.0000    1.5000
omega____ theta____ kappa____ phi______ frames
    -       40.9333   37.0000  120.0000 100

 24 omega    7.00  120.00   1.0000    1.5000
omega____ theta____ kappa____ phi______ frames
    -       40.9333   77.0000  150.0000 113
;
_diffrn_measurement_device_type 'Xcalibur, Atlas, Gemini ultra'
_diffrn_measurement_method '\w scans'
_diffrn_orient_matrix_UB_11 0.1222561000
_diffrn_orient_matrix_UB_12 0.0011769000
_diffrn_orient_matrix_UB_13 -0.0167594000
_diffrn_orient_matrix_UB_21 -0.0340411000
_diffrn_orient_matrix_UB_22 -0.0058794000
_diffrn_orient_matrix_UB_23 -0.0979802000
_diffrn_orient_matrix_UB_31 -0.0042894000
_diffrn_orient_matrix_UB_32 0.0800112000
_diffrn_orient_matrix_UB_33 -0.0069732000
_diffrn_radiation_monochromator mirror
_diffrn_radiation_type 'Cu K\a'
_diffrn_radiation_wavelength 1.5418
_diffrn_reflns_av_R_equivalents 0.0311
_diffrn_reflns_av_unetI/netI 0.0207
_diffrn_reflns_limit_h_max 13
_diffrn_reflns_limit_h_min -14
_diffrn_reflns_limit_k_max 22
_diffrn_reflns_limit_k_min -19
_diffrn_reflns_limit_l_max 17
_diffrn_reflns_limit_l_min -18
_diffrn_reflns_number 13981
_diffrn_reflns_theta_full 67.09
_diffrn_reflns_theta_max 67.09
_diffrn_reflns_theta_min 3.67
_diffrn_source 'Enhance Ultra (Cu) X-ray Source'
_exptl_absorpt_coefficient_mu 0.648
_exptl_absorpt_correction_T_max 1.00000
_exptl_absorpt_correction_T_min 0.73570
_exptl_absorpt_correction_type multi-scan
_exptl_absorpt_process_details
;
CrysAlisPro, Agilent Technologies,
Version 1.171.36.28 (release 01-02-2013 CrysAlis171 .NET)
(compiled Feb  1 2013,16:14:44)
Empirical absorption correction using spherical harmonics,
 implemented in SCALE3 ABSPACK scaling algorithm.
;
_exptl_crystal_colour colourless
_exptl_crystal_density_diffrn 1.197
_exptl_crystal_density_method 'not measured'
_exptl_crystal_description needle
_exptl_crystal_F_000 1392
_exptl_crystal_recrystallization_method 'Re-crystallisation from solvent: water, methanol'
_exptl_crystal_size_max 0.48
_exptl_crystal_size_mid 0.24
_exptl_crystal_size_min 0.08
_refine_diff_density_max 0.256
_refine_diff_density_min -0.169
_refine_diff_density_rms 0.036
_refine_ls_extinction_method none
_refine_ls_goodness_of_fit_ref 1.058
_refine_ls_hydrogen_treatment constr
_refine_ls_matrix_type full
_refine_ls_number_parameters 220
_refine_ls_number_reflns 3226
_refine_ls_number_restraints 0
_refine_ls_restrained_S_all 1.058
_refine_ls_R_factor_all 0.0458
_refine_ls_R_factor_gt 0.0392
_refine_ls_shift/su_max 0.001
_refine_ls_shift/su_mean 0.000
_refine_ls_structure_factor_coef Fsqd
_refine_ls_weighting_details 'calc w=1/[\s^2^(Fo^2^)+(0.0537P)^2^+1.7724P] where P=(Fo^2^+2Fc^2^)/3'
_refine_ls_weighting_scheme calc
_refine_ls_wR_factor_gt 0.1020
_refine_ls_wR_factor_ref 0.1059
_reflns_number_gt 2777
_reflns_number_total 3226
_reflns_threshold_expression >2sigma(I)
_cod_data_source_file c5nj00084j2.cif
_cod_data_source_block (2)
_cod_depositor_comments 'Adding full bibliography for 7054747--7054752.cif.'
_cod_database_code 7054748

loop_
_space_group_symop_id
_space_group_symop_operation_xyz
1 'x, y, z'
2 '-x+1/2, y, -z'
3 'x+1/2, y+1/2, z+1/2'
4 '-x+1, y+1/2, -z+1/2'
5 '-x, -y, -z'
6 'x-1/2, -y, z'
7 '-x+1/2, -y+1/2, -z+1/2'
8 'x, -y+1/2, z+1/2'

loop_
_atom_site_label
_atom_site_type_symbol
_atom_site_fract_x
_atom_site_fract_y
_atom_site_fract_z
_atom_site_U_iso_or_equiv
_atom_site_adp_type
_atom_site_occupancy
_atom_site_symmetry_multiplicity
_atom_site_calc_flag
_atom_site_refinement_flags
O3 O 0.68347(8) 0.48990(5) 1.09891(7) 0.0387(3) Uani 1 1 d .
O1 O 0.37245(8) 0.28819(6) 0.78817(6) 0.0393(3) Uani 1 1 d .
H1 H 0.4313 0.3005 0.8171 0.059 Uiso 1 1 calc R
N2 N 0.58565(9) 0.36956(5) 1.04036(7) 0.0287(3) Uani 1 1 d .
N1 N 0.56774(9) 0.31753(5) 0.86535(7) 0.0269(3) Uani 1 1 d .
O2 O 0.29281(9) 0.28583(7) 0.64350(7) 0.0509(3) Uani 1 1 d .
H2 H 0.2416 0.2685 0.6686 0.076 Uiso 1 1 calc R
C17 C 0.61588(12) 0.45897(7) 1.15255(9) 0.0369(4) Uani 1 1 d .
C12 C 0.56350(12) 0.39641(7) 1.12159(9) 0.0324(3) Uani 1 1 d .
C7 C 0.62195(11) 0.29272(7) 0.79088(9) 0.0308(3) Uani 1 1 d .
H7A H 0.6014 0.2435 0.7795 0.037 Uiso 1 1 calc R
H7B H 0.7028 0.2946 0.8057 0.037 Uiso 1 1 calc R
C11 C 0.60261(11) 0.38954(7) 0.88766(9) 0.0292(3) Uani 1 1 d .
H11A H 0.5804 0.4207 0.8381 0.035 Uiso 1 1 calc R
H11B H 0.6839 0.3913 0.8994 0.035 Uiso 1 1 calc R
C10 C 0.55107(11) 0.41441(7) 0.96605(8) 0.0285(3) Uani 1 1 d .
H10A H 0.5739 0.4630 0.9794 0.034 Uiso 1 1 calc R
H10B H 0.4698 0.4134 0.9541 0.034 Uiso 1 1 calc R
C16 C 0.59701(15) 0.48501(8) 1.23288(10) 0.0465(4) Uani 1 1 d .
H16 H 0.6307 0.5275 1.2526 0.056 Uiso 1 1 calc R
C8 C 0.59749(12) 0.27232(7) 0.94054(9) 0.0305(3) Uani 1 1 d .
H8A H 0.6788 0.2703 0.9523 0.037 Uiso 1 1 calc R
H8B H 0.5704 0.2246 0.9270 0.037 Uiso 1 1 calc R
C14 C 0.47987(16) 0.38856(9) 1.25667(10) 0.0499(4) Uani 1 1 d .
H14 H 0.4347 0.3640 1.2926 0.060 Uiso 1 1 calc R
C9 C 0.54935(12) 0.29822(7) 1.02038(9) 0.0315(3) Uani 1 1 d .
H9A H 0.4679 0.2968 1.0106 0.038 Uiso 1 1 calc R
H9B H 0.5732 0.2675 1.0700 0.038 Uiso 1 1 calc R
C13 C 0.49600(13) 0.36256(8) 1.17516(10) 0.0396(4) Uani 1 1 d .
H13 H 0.4600 0.3207 1.1557 0.048 Uiso 1 1 calc R
C1 C 0.48293(13) 0.33760(7) 0.66833(9) 0.0367(3) Uani 1 1 d .
C2 C 0.59201(12) 0.33455(7) 0.70927(9) 0.0338(3) Uani 1 1 d .
C3 C 0.67662(15) 0.36823(8) 0.67290(10) 0.0431(4) Uani 1 1 d .
H3 H 0.7494 0.3663 0.7013 0.052 Uiso 1 1 calc R
C6 C 0.46591(16) 0.37373(9) 0.58977(10) 0.0479(4) Uani 1 1 d .
H6 H 0.3938 0.3757 0.5602 0.057 Uiso 1 1 calc R
C4 C 0.65699(18) 0.40446(9) 0.59622(11) 0.0554(5) Uani 1 1 d .
H4 H 0.7156 0.4278 0.5726 0.066 Uiso 1 1 calc R
C15 C 0.52951(16) 0.44985(9) 1.28473(10) 0.0529(5) Uani 1 1 d .
H15 H 0.5176 0.4682 1.3398 0.063 Uiso 1 1 calc R
C18 C 0.75317(14) 0.54531(8) 1.13336(13) 0.0527(5) Uani 1 1 d .
H18A H 0.8029 0.5591 1.0908 0.079 Uiso 1 1 calc R
H18B H 0.7966 0.5296 1.1864 0.079 Uiso 1 1 calc R
H18C H 0.7077 0.5852 1.1465 0.079 Uiso 1 1 calc R
B1 B 0.37880(14) 0.30213(9) 0.70306(11) 0.0378(4) Uani 1 1 d .
C5 C 0.55167(19) 0.40667(9) 0.55401(11) 0.0573(5) Uani 1 1 d .
H5 H 0.5379 0.4307 0.5006 0.069 Uiso 1 1 calc R

loop_
_atom_site_aniso_label
_atom_site_aniso_U_11
_atom_site_aniso_U_22
_atom_site_aniso_U_33
_atom_site_aniso_U_23
_atom_site_aniso_U_13
_atom_site_aniso_U_12
O3 0.0393(5) 0.0287(5) 0.0447(6) -0.0111(4) -0.0122(5) 0.0024(4)
O1 0.0329(5) 0.0496(6) 0.0325(5) -0.0075(4) -0.0101(4) -0.0003(5)
N2 0.0361(6) 0.0223(5) 0.0254(6) -0.0012(4) -0.0070(5) 0.0039(4)
N1 0.0305(6) 0.0216(5) 0.0265(6) -0.0025(4) -0.0068(4) 0.0007(4)
O2 0.0461(6) 0.0657(8) 0.0366(6) -0.0061(5) -0.0157(5) -0.0001(6)
C17 0.0429(8) 0.0317(7) 0.0322(8) -0.0039(6) -0.0145(6) 0.0156(6)
C12 0.0394(7) 0.0291(7) 0.0259(7) -0.0005(5) -0.0093(6) 0.0122(6)
C7 0.0328(7) 0.0269(7) 0.0312(7) -0.0068(5) -0.0041(6) 0.0011(5)
C11 0.0349(7) 0.0220(6) 0.0292(7) -0.0017(5) -0.0044(6) -0.0010(5)
C10 0.0347(7) 0.0219(6) 0.0269(7) -0.0003(5) -0.0059(5) 0.0025(5)
C16 0.0604(10) 0.0380(8) 0.0365(8) -0.0098(7) -0.0165(8) 0.0203(8)
C8 0.0367(7) 0.0213(6) 0.0310(7) -0.0010(5) -0.0089(6) 0.0009(5)
C14 0.0681(11) 0.0495(10) 0.0319(8) 0.0094(7) 0.0043(8) 0.0274(8)
C9 0.0392(7) 0.0236(6) 0.0297(7) 0.0022(5) -0.0064(6) 0.0008(5)
C13 0.0515(9) 0.0343(8) 0.0317(7) 0.0058(6) -0.0022(7) 0.0147(7)
C1 0.0511(9) 0.0297(7) 0.0279(7) -0.0072(6) -0.0033(6) 0.0077(6)
C2 0.0450(8) 0.0273(7) 0.0285(7) -0.0091(5) 0.0003(6) 0.0007(6)
C3 0.0562(9) 0.0368(8) 0.0372(8) -0.0084(6) 0.0091(7) -0.0044(7)
C6 0.0703(11) 0.0402(9) 0.0310(8) -0.0043(7) -0.0049(8) 0.0146(8)
C4 0.0814(13) 0.0455(10) 0.0424(9) -0.0041(7) 0.0210(9) -0.0054(9)
C15 0.0771(12) 0.0515(10) 0.0272(8) -0.0037(7) -0.0080(8) 0.0333(9)
C18 0.0471(9) 0.0352(8) 0.0702(12) -0.0222(8) -0.0202(8) 0.0017(7)
B1 0.0406(9) 0.0366(9) 0.0329(9) -0.0081(7) -0.0109(7) 0.0085(7)
C5 0.1017(16) 0.0407(9) 0.0302(8) 0.0025(7) 0.0106(9) 0.0095(9)

loop_
_atom_type_symbol
_atom_type_description
_atom_type_scat_dispersion_real
_atom_type_scat_dispersion_imag
_atom_type_scat_source
C C 0.0181 0.0091 'International Tables Vol C Tables 4.2.6.8 and 6.1.1.4'
H H 0.0000 0.0000 'International Tables Vol C Tables 4.2.6.8 and 6.1.1.4'
B B 0.0090 0.0039 'International Tables Vol C Tables 4.2.6.8 and 6.1.1.4'
N N 0.0311 0.0180 'International Tables Vol C Tables 4.2.6.8 and 6.1.1.4'
O O 0.0492 0.0322 'International Tables Vol C Tables 4.2.6.8 and 6.1.1.4'

loop_
_geom_angle_atom_site_label_1
_geom_angle_atom_site_label_2
_geom_angle_atom_site_label_3
_geom_angle
C17 O3 C18 117.86(13)
B1 O1 H1 109.5
C12 N2 C10 114.98(10)
C12 N2 C9 116.65(11)
C9 N2 C10 109.09(10)
C7 N1 C11 110.23(10)
C8 N1 C7 109.89(10)
C8 N1 C11 108.97(10)
B1 O2 H2 109.5
O3 C17 C12 116.05(12)
O3 C17 C16 124.03(14)
C16 C17 C12 119.92(16)
N2 C12 C17 119.27(13)
C13 C12 N2 122.91(13)
C13 C12 C17 117.75(13)
N1 C7 H7A 108.9
N1 C7 H7B 108.9
N1 C7 C2 113.49(11)
H7A C7 H7B 107.7
C2 C7 H7A 108.9
C2 C7 H7B 108.9
N1 C11 H11A 109.5
N1 C11 H11B 109.5
N1 C11 C10 110.64(11)
H11A C11 H11B 108.1
C10 C11 H11A 109.5
C10 C11 H11B 109.5
N2 C10 C11 109.92(10)
N2 C10 H10A 109.7
N2 C10 H10B 109.7
C11 C10 H10A 109.7
C11 C10 H10B 109.7
H10A C10 H10B 108.2
C17 C16 H16 119.6
C17 C16 C15 120.82(16)
C15 C16 H16 119.6
N1 C8 H8A 109.2
N1 C8 H8B 109.2
N1 C8 C9 111.93(11)
H8A C8 H8B 107.9
C9 C8 H8A 109.2
C9 C8 H8B 109.2
C13 C14 H14 120.1
C15 C14 H14 120.1
C15 C14 C13 119.73(17)
N2 C9 C8 110.33(11)
N2 C9 H9A 109.6
N2 C9 H9B 109.6
C8 C9 H9A 109.6
C8 C9 H9B 109.6
H9A C9 H9B 108.1
C12 C13 C14 121.64(16)
C12 C13 H13 119.2
C14 C13 H13 119.2
C2 C1 B1 125.34(13)
C6 C1 C2 117.34(15)
C6 C1 B1 117.31(14)
C1 C2 C7 122.15(13)
C3 C2 C7 117.66(14)
C3 C2 C1 120.14(14)
C2 C3 H3 119.4
C4 C3 C2 121.19(17)
C4 C3 H3 119.4
C1 C6 H6 119.1
C5 C6 C1 121.72(17)
C5 C6 H6 119.1
C3 C4 H4 120.2
C3 C4 C5 119.67(18)
C5 C4 H4 120.2
C16 C15 H15 119.9
C14 C15 C16 120.11(15)
C14 C15 H15 119.9
O3 C18 H18A 109.5
O3 C18 H18B 109.5
O3 C18 H18C 109.5
H18A C18 H18B 109.5
H18A C18 H18C 109.5
H18B C18 H18C 109.5
O1 B1 O2 119.88(16)
O1 B1 C1 123.03(13)
O2 B1 C1 117.08(14)
C6 C5 H5 120.0
C4 C5 C6 119.91(16)
C4 C5 H5 120.0

loop_
_geom_bond_atom_site_label_1
_geom_bond_atom_site_label_2
_geom_bond_distance
O3 C17 1.368(2)
O3 C18 1.4306(18)
O1 H1 0.8400
O1 B1 1.360(2)
N2 C12 1.4158(18)
N2 C10 1.4668(16)
N2 C9 1.4632(17)
N1 C7 1.4709(17)
N1 C11 1.4776(16)
N1 C8 1.4705(17)
O2 H2 0.8400
O2 B1 1.3609(19)
C17 C12 1.421(2)
C17 C16 1.386(2)
C12 C13 1.392(2)
C7 H7A 0.9900
C7 H7B 0.9900
C7 C2 1.5136(19)
C11 H11A 0.9900
C11 H11B 0.9900
C11 C10 1.5059(19)
C10 H10A 0.9900
C10 H10B 0.9900
C16 H16 0.9500
C16 C15 1.386(3)
C8 H8A 0.9900
C8 H8B 0.9900
C8 C9 1.512(2)
C14 H14 0.9500
C14 C13 1.395(2)
C14 C15 1.374(3)
C9 H9A 0.9900
C9 H9B 0.9900
C13 H13 0.9500
C1 C2 1.415(2)
C1 C6 1.401(2)
C1 B1 1.585(3)
C2 C3 1.387(2)
C3 H3 0.9500
C3 C4 1.379(2)
C6 H6 0.9500
C6 C5 1.387(3)
C4 H4 0.9500
C4 C5 1.381(3)
C15 H15 0.9500
C18 H18A 0.9800
C18 H18B 0.9800
C18 H18C 0.9800
C5 H5 0.9500

loop_
_geom_torsion_atom_site_label_1
_geom_torsion_atom_site_label_2
_geom_torsion_atom_site_label_3
_geom_torsion_atom_site_label_4
_geom_torsion
O3 C17 C12 N2 1.47(17)
O3 C17 C12 C13 178.60(11)
O3 C17 C16 C15 -178.35(13)
N2 C12 C13 C14 176.88(13)
N1 C7 C2 C1 -63.16(16)
N1 C7 C2 C3 119.43(13)
N1 C11 C10 N2 60.53(13)
N1 C8 C9 N2 -57.31(14)
C17 C12 C13 C14 -0.1(2)
C17 C16 C15 C14 -0.3(2)
C12 N2 C10 C11 166.26(11)
C12 N2 C9 C8 -169.10(11)
C12 C17 C16 C15 1.6(2)
C7 N1 C11 C10 -177.74(10)
C7 N1 C8 C9 176.52(10)
C7 C2 C3 C4 176.69(14)
C11 N1 C7 C2 -62.33(14)
C11 N1 C8 C9 55.65(14)
C10 N2 C12 C17 -63.39(15)
C10 N2 C12 C13 119.65(14)
C10 N2 C9 C8 58.55(14)
C16 C17 C12 N2 -178.49(12)
C16 C17 C12 C13 -1.36(19)
C8 N1 C7 C2 177.56(11)
C8 N1 C11 C10 -57.07(14)
C9 N2 C12 C17 167.01(11)
C9 N2 C12 C13 -9.96(18)
C9 N2 C10 C11 -60.51(14)
C13 C14 C15 C16 -1.2(2)
C1 C2 C3 C4 -0.8(2)
C1 C6 C5 C4 -0.2(2)
C2 C1 C6 C5 -1.4(2)
C2 C1 B1 O1 26.0(2)
C2 C1 B1 O2 -154.36(14)
C2 C3 C4 C5 -0.8(2)
C3 C4 C5 C6 1.3(3)
C6 C1 C2 C7 -175.49(13)
C6 C1 C2 C3 1.9(2)
C6 C1 B1 O1 -155.36(14)
C6 C1 B1 O2 24.3(2)
C15 C14 C13 C12 1.4(2)
C18 O3 C17 C12 -168.77(12)
C18 O3 C17 C16 11.19(19)
B1 C1 C2 C7 3.1(2)
B1 C1 C2 C3 -179.52(13)
B1 C1 C6 C5 179.87(14)
